data_7059306
loop_
_publ_author_name
'Adak, Piyali'
'Mondal, Antu'
'Chattopadhyay, Shyamal Kumar'

_publ_section_title
;
 Manganese(ii) complex of an oxygen--nitrogen donor Schiff base ligand
 showing efficient catechol oxidase activity: synthesis, spectroscopic and
 kinetic study
;
_journal_issue 9
_journal_name_full 'New Journal of Chemistry'
_journal_page_first 3748
_journal_page_last 3754
_journal_paper_doi 10.1039/C9NJ04591K
_journal_volume 44
_journal_year 2020
_chemical_formula_moiety '2(C16 H16 Mn N6 O4), H2 O0.5'
_chemical_formula_sum 'C32 H34 Mn2 N12 O8.5'
_chemical_formula_weight 832.59
_chemical_name_systematic 'Mn CRYSTAL'
_space_group_crystal_system orthorhombic
_space_group_IT_number 37
_space_group_name_Hall 'C 2 -2c'
_space_group_name_H-M_alt 'C c c 2'
_atom_sites_solution_hydrogens mixed
_atom_sites_solution_primary iterative
_audit_creation_date 2020-01-26
_audit_creation_method
;
Olex2 1.3-alpha
(compiled Nov 21 2019 18:19:11 for OlexSys, GUI svn.r6003)
;
_audit_update_record
;
2020-01-29 deposited with the CCDC.	2020-02-04 downloaded from the CCDC.
;
_cell_angle_alpha 90
_cell_angle_beta 90
_cell_angle_gamma 90
_cell_formula_units_Z 4
_cell_length_a 10.3322(4)
_cell_length_b 21.0652(9)
_cell_length_c 16.0539(6)
_cell_measurement_reflns_used 4173
_cell_measurement_temperature 299(2)
_cell_measurement_theta_max 28.342
_cell_measurement_theta_min 2.536
_cell_volume 3494.1(2)
_computing_cell_refinement 'Bruker SAINT'
_computing_data_collection 'Bruker APEX2'
_computing_data_reduction 'Bruker SAINT'
_computing_molecular_graphics 'Olex2 1.3-alpha (Dolomanov et al., 2009)'
_computing_publication_material 'Olex2 1.3-alpha (Dolomanov et al., 2009)'
_computing_structure_refinement 'SHELXL 2018/3 (Sheldrick, 2015)'
_computing_structure_solution 'olex2.solve 1.3-alpha (Bourhis et al., 2015)'
_diffrn_ambient_temperature 299.6
_diffrn_measured_fraction_theta_full 0.998
_diffrn_measured_fraction_theta_max 0.998
_diffrn_measurement_device_type 'Bruker APEX-II CCD'
_diffrn_measurement_method '\f and \w scans'
_diffrn_radiation_type MoK\a
_diffrn_radiation_wavelength 0.71073
_diffrn_reflns_av_unetI/netI 0.0283
_diffrn_reflns_Laue_measured_fraction_full 0.998
_diffrn_reflns_Laue_measured_fraction_max 0.998
_diffrn_reflns_limit_h_max 12
_diffrn_reflns_limit_h_min -12
_diffrn_reflns_limit_k_max 24
_diffrn_reflns_limit_k_min -24
_diffrn_reflns_limit_l_max 19
_diffrn_reflns_limit_l_min -19
_diffrn_reflns_number 2989
_diffrn_reflns_point_group_measured_fraction_full 0.969
_diffrn_reflns_point_group_measured_fraction_max 0.969
_diffrn_reflns_theta_full 24.996
_diffrn_reflns_theta_max 24.996
_diffrn_reflns_theta_min 3.191
_exptl_absorpt_coefficient_mu 0.795
_exptl_absorpt_correction_T_max 1.129
_exptl_absorpt_correction_T_min 1.119
_exptl_absorpt_correction_type empirical
_exptl_absorpt_process_details SADABS
_exptl_crystal_colour 'clear reddish red'
_exptl_crystal_colour_lustre clear
_exptl_crystal_colour_modifier reddish
_exptl_crystal_colour_primary red
_exptl_crystal_density_diffrn 1.583
_exptl_crystal_description plate
_exptl_crystal_F_000 1712
_exptl_crystal_size_max 0.48
_exptl_crystal_size_mid 0.2
_exptl_crystal_size_min 0.19
_refine_diff_density_max 0.935
_refine_diff_density_min -0.183
_refine_diff_density_rms 0.063
_refine_ls_abs_structure_details
;
 Flack x determined using 1122 quotients [(I+)-(I-)]/[(I+)+(I-)]
 (Parsons, Flack and Wagner, Acta Cryst. B69 (2013) 249-259).
;
_refine_ls_abs_structure_Flack 0.018(10)
_refine_ls_extinction_method none
_refine_ls_goodness_of_fit_ref 1.094
_refine_ls_hydrogen_treatment constr
_refine_ls_matrix_type full
_refine_ls_number_parameters 254
_refine_ls_number_reflns 2989
_refine_ls_number_restraints 1
_refine_ls_restrained_S_all 1.094
_refine_ls_R_factor_all 0.0479
_refine_ls_R_factor_gt 0.0392
_refine_ls_shift/su_max 0.000
_refine_ls_shift/su_mean 0.000
_refine_ls_structure_factor_coef Fsqd
_refine_ls_weighting_details 'w=1/[\s^2^(Fo^2^)+(0.0537P)^2^+3.7721P] where P=(Fo^2^+2Fc^2^)/3'
_refine_ls_weighting_scheme calc
_refine_ls_wR_factor_gt 0.0969
_refine_ls_wR_factor_ref 0.1046
_reflns_Friedel_coverage 0.865
_reflns_Friedel_fraction_full 0.938
_reflns_Friedel_fraction_max 0.938
_reflns_number_gt 2628
_reflns_number_total 2989
_reflns_threshold_expression 'I > 2\s(I)'
_cod_data_source_file c9nj04591k2.cif
_cod_data_source_block 228ext_a
_cod_depositor_comments
;
The following automatic conversions were performed:

data item '_exptl_absorpt_correction_type' value 'EMPIRICAL' was
changed to 'empirical' in accordance with the
/home/data/users/saulius/crontab/automatic-downloads/rss-feeds/RSC/lib/dictionaries/cif_core.dic
dictionary named 'cif_core.dic' version 2.4.2 last updated on
2011-04-26.

Automatic conversion script
Id: cif_fix_values 7556 2019-12-06 15:28:31Z antanas 

 Adding full bibliography for 7059306.cif.

 Adding full bibliography for 7059306.cif.
;
_cod_original_formula_sum 'C32 H34 Mn2 N12 O8.50'
_cod_database_code 7059306
_shelx_shelxl_version_number 2018/3
_shelx_space_group_comment
;
The symmetry employed for this shelxl refinement is uniquely defined
by the following loop, which should always be used as a source of
symmetry information in preference to the above space-group names.
They are only intended as comments.
;
_shelx_estimated_absorpt_t_max 0.864
_shelx_estimated_absorpt_t_min 0.702
_olex2_refinement_description
;
1. Twinned data refinement
 Scales: 0.52(4)
 0.48(4)
2. Fixed Uiso
 At 1.2 times of:
  All C(H) groups, All N(H) groups, All N(H,H) groups
 At 1.5 times of:
  All O(H,H) groups
3. Rigid body (RIGU) restrains
 O5
 with sigma for 1-2 distances of 0.004 and sigma for 1-3 distances of 0.004
4. Others
 Fixed Sof: O5(0.25) H5B(0.5) H5C(0.5)
5.a Free rotating group:
 O5(H5B,H5C)
5.b Aromatic/amide H refined with riding coordinates:
 C15(H15), N2(H2), C7(H7), C4(H4), C5(H5), C13(H13), C3(H3), C2(H2A), C10(H10),
  C11(H11), C12(H12), N5(H5A)
5.c X=CH2 refined with riding coordinates:
 N6(H6A,H6B), N3(H3A,H3B)
;
_smtbx_masks_void_probe_radius 1.2
_smtbx_masks_void_truncation_radius 1.2
_olex2_exptl_crystal_mounting_method MANUALLY
_olex2_submission_special_instructions 'No special instructions were received'

loop_
_space_group_symop_operation_xyz
'x, y, z'
'-x, -y, z'
'x, -y, z+1/2'
'-x, y, z+1/2'
'x+1/2, y+1/2, z'
'-x+1/2, -y+1/2, z'
'x+1/2, -y+1/2, z+1/2'
'-x+1/2, y+1/2, z+1/2'

loop_
_atom_site_label
_atom_site_type_symbol
_atom_site_fract_x
_atom_site_fract_y
_atom_site_fract_z
_atom_site_U_iso_or_equiv
_atom_site_adp_type
_atom_site_occupancy
_atom_site_site_symmetry_order
_atom_site_calc_flag
_atom_site_refinement_flags_posn
_atom_site_refinement_flags_adp
_atom_site_refinement_flags_occupancy
Mn1 Mn -0.750000 -0.750000 -0.51041(8) 0.0400(3) Uani 1 2 d S T P
Mn2 Mn 0.000000 -0.500000 -0.53685(8) 0.0410(3) Uani 1 2 d S T P
O3 O 0.1244(4) -0.5420(2) -0.6375(3) 0.0537(11) Uani 1 1 d . . .
O4 O -0.1519(4) -0.50659(19) -0.4497(3) 0.0529(11) Uani 1 1 d . . .
O1 O -0.6047(4) -0.74063(18) -0.6022(3) 0.0497(11) Uani 1 1 d . . .
N4 N -0.0487(4) -0.60365(19) -0.5487(3) 0.0354(10) Uani 1 1 d . . .
N1 N -0.7037(5) -0.6471(2) -0.4942(3) 0.0402(12) Uani 1 1 d . . .
O2 O -0.8817(5) -0.7124(2) -0.4132(3) 0.0620(13) Uani 1 1 d . . .
C14 C -0.2285(6) -0.6140(3) -0.4529(4) 0.0425(16) Uani 1 1 d . . .
N6 N 0.1866(6) -0.6340(3) -0.7013(4) 0.0573(16) Uani 1 1 d . . .
H6A H 0.241776 -0.615294 -0.733027 0.069 Uiso 1 1 calc R U .
H6B H 0.176258 -0.674414 -0.704510 0.069 Uiso 1 1 calc R U .
C15 C -0.1358(6) -0.6371(2) -0.5138(4) 0.0429(14) Uani 1 1 d . . .
H15 H -0.140345 -0.679775 -0.528377 0.051 Uiso 1 1 calc R U .
N2 N -0.7812(6) -0.6185(3) -0.4348(3) 0.0478(15) Uani 1 1 d . . .
H2 H -0.772003 -0.579056 -0.422054 0.057 Uiso 1 1 calc R U .
C16 C 0.1162(7) -0.5998(3) -0.6465(4) 0.0446(16) Uani 1 1 d . . .
C9 C -0.2315(6) -0.5505(3) -0.4233(4) 0.0461(14) Uani 1 1 d . . .
C7 C -0.6147(6) -0.6128(2) -0.5269(4) 0.0439(15) Uani 1 1 d . . .
H7 H -0.608343 -0.570870 -0.509314 0.053 Uiso 1 1 calc R U .
C4 C -0.3375(7) -0.6045(4) -0.6725(5) 0.068(2) Uani 1 1 d . . .
H4 H -0.277509 -0.574069 -0.689041 0.081 Uiso 1 1 calc R U .
C6 C -0.5245(6) -0.6340(3) -0.5883(4) 0.0438(15) Uani 1 1 d . . .
C5 C -0.4298(7) -0.5899(4) -0.6147(5) 0.0578(19) Uani 1 1 d . . .
H5 H -0.430382 -0.549336 -0.591834 0.069 Uiso 1 1 calc R U .
C13 C -0.3199(7) -0.6573(4) -0.4221(5) 0.0595(19) Uani 1 1 d . . .
H13 H -0.317154 -0.698863 -0.441561 0.071 Uiso 1 1 calc R U .
C1 C -0.5218(5) -0.6957(3) -0.6222(4) 0.0444(14) Uani 1 1 d . . .
C3 C -0.3340(7) -0.6634(5) -0.7052(5) 0.070(2) Uani 1 1 d . . .
H3 H -0.270790 -0.673680 -0.744219 0.084 Uiso 1 1 calc R U .
C8 C -0.8706(7) -0.6543(3) -0.3980(4) 0.0488(19) Uani 1 1 d . . .
C2 C -0.4238(7) -0.7090(3) -0.6814(5) 0.0593(18) Uani 1 1 d . . .
H2A H -0.419505 -0.749255 -0.704885 0.071 Uiso 1 1 calc R U .
C10 C -0.3253(7) -0.5359(4) -0.3629(5) 0.0617(19) Uani 1 1 d . . .
H10 H -0.327873 -0.495273 -0.340319 0.074 Uiso 1 1 calc R U .
C11 C -0.4141(7) -0.5808(4) -0.3363(5) 0.069(2) Uani 1 1 d . . .
H11 H -0.476934 -0.569429 -0.297581 0.083 Uiso 1 1 calc R U .
C12 C -0.4109(8) -0.6419(5) -0.3662(6) 0.070(2) Uani 1 1 d . . .
H12 H -0.470644 -0.671866 -0.348066 0.085 Uiso 1 1 calc R U .
N5 N 0.0280(5) -0.6349(2) -0.6047(3) 0.0431(14) Uani 1 1 d . . .
H5A H 0.020344 -0.675051 -0.613057 0.052 Uiso 1 1 calc R U .
N3 N -0.9488(7) -0.6255(4) -0.3429(4) 0.075(2) Uani 1 1 d . . .
H3A H -1.007447 -0.647023 -0.317366 0.090 Uiso 1 1 calc R U .
H3B H -0.940177 -0.585631 -0.333028 0.090 Uiso 1 1 calc R U .
O5 O -1.000000 -0.500000 -0.7895(10) 0.077(4) Uani 0.5 2 d GS T P
H5B H -1.028855 -0.535630 -0.773046 0.115 Uiso 0.5 1 d G U P
H5C H -0.928550 -0.495612 -0.763952 0.115 Uiso 0.5 1 d G U P

loop_
_atom_site_aniso_label
_atom_site_aniso_U_11
_atom_site_aniso_U_22
_atom_site_aniso_U_33
_atom_site_aniso_U_23
_atom_site_aniso_U_13
_atom_site_aniso_U_12
Mn1 0.0401(6) 0.0300(5) 0.0499(7) 0.000 0.000 0.0071(5)
Mn2 0.0417(6) 0.0316(5) 0.0496(7) 0.000 0.000 0.0056(5)
O3 0.060(3) 0.040(2) 0.061(3) 0.007(2) 0.014(2) 0.008(2)
O4 0.053(2) 0.037(2) 0.069(3) -0.003(2) 0.022(2) 0.0075(19)
O1 0.052(2) 0.032(2) 0.065(3) -0.0070(19) 0.016(2) 0.0044(18)
N4 0.037(2) 0.028(2) 0.041(3) -0.002(2) -0.003(2) 0.0075(18)
N1 0.041(3) 0.035(2) 0.045(3) -0.006(2) -0.007(2) 0.016(2)
O2 0.063(3) 0.055(3) 0.068(3) 0.011(2) 0.021(3) 0.015(2)
C14 0.036(3) 0.046(4) 0.046(4) 0.009(3) -0.007(3) 0.006(3)
N6 0.063(4) 0.059(4) 0.050(3) 0.003(3) 0.015(3) 0.019(3)
C15 0.053(3) 0.031(3) 0.044(4) 0.003(3) -0.007(3) 0.006(3)
N2 0.055(4) 0.040(3) 0.048(3) -0.012(3) -0.002(3) 0.019(3)
C16 0.045(4) 0.047(4) 0.042(4) 0.003(3) -0.003(3) 0.015(3)
C9 0.038(3) 0.053(4) 0.047(4) 0.009(3) 0.002(3) 0.009(3)
C7 0.046(3) 0.027(3) 0.059(4) -0.005(3) -0.012(3) -0.002(3)
C4 0.041(4) 0.083(6) 0.079(6) 0.044(5) -0.010(4) -0.011(4)
C6 0.037(3) 0.045(3) 0.049(4) 0.013(3) -0.010(3) 0.002(3)
C5 0.053(4) 0.056(4) 0.065(5) 0.014(4) -0.018(4) -0.005(3)
C13 0.056(4) 0.061(4) 0.061(5) 0.013(4) -0.011(4) -0.012(4)
C1 0.037(3) 0.045(3) 0.052(4) 0.010(3) 0.000(3) 0.009(3)
C3 0.039(4) 0.106(7) 0.064(5) 0.028(5) 0.010(3) 0.006(4)
C8 0.052(4) 0.055(4) 0.039(4) -0.002(3) -0.008(3) 0.029(4)
C2 0.058(4) 0.056(4) 0.064(5) 0.008(3) 0.013(3) 0.013(3)
C10 0.054(4) 0.069(4) 0.062(5) 0.007(4) 0.014(3) 0.022(3)
C11 0.050(4) 0.091(6) 0.066(5) 0.031(5) 0.021(4) 0.023(4)
C12 0.053(5) 0.093(6) 0.066(5) 0.025(5) 0.002(4) -0.009(5)
N5 0.052(3) 0.032(3) 0.045(3) -0.003(2) 0.003(3) 0.006(2)
N3 0.070(5) 0.106(6) 0.048(4) -0.012(4) 0.001(3) 0.041(4)
O5 0.104(11) 0.092(10) 0.035(6) 0.000 0.000 0.043(9)

loop_
_atom_type_symbol
_atom_type_description
_atom_type_scat_dispersion_real
_atom_type_scat_dispersion_imag
_atom_type_scat_source
C C 0.0033 0.0016 'International Tables Vol C Tables 4.2.6.8 and 6.1.1.4'
H H 0.0000 0.0000 'International Tables Vol C Tables 4.2.6.8 and 6.1.1.4'
Mn Mn 0.3368 0.7283 'International Tables Vol C Tables 4.2.6.8 and 6.1.1.4'
N N 0.0061 0.0033 'International Tables Vol C Tables 4.2.6.8 and 6.1.1.4'
O O 0.0106 0.0060 'International Tables Vol C Tables 4.2.6.8 and 6.1.1.4'

loop_
_geom_angle_atom_site_label_1
_geom_angle_atom_site_label_2
_geom_angle_atom_site_label_3
_geom_angle
_geom_angle_site_symmetry_1
_geom_angle_site_symmetry_3
O1 Mn1 O1 91.5(3) 6_335 .
O1 Mn1 N1 80.73(18) 6_335 6_335
O1 Mn1 N1 108.90(16) . 6_335
O1 Mn1 N1 108.90(16) 6_335 .
O1 Mn1 N1 80.72(18) . .
O1 Mn1 O2 95.08(18) 6_335 .
O1 Mn1 O2 153.34(16) 6_335 6_335
O1 Mn1 O2 153.34(16) . .
O1 Mn1 O2 95.09(18) . 6_335
N1 Mn1 N1 166.6(3) . 6_335
O2 Mn1 N1 97.66(17) . 6_335
O2 Mn1 N1 72.69(19) . .
O2 Mn1 N1 97.66(17) 6_335 .
O2 Mn1 N1 72.69(19) 6_335 6_335
O2 Mn1 O2 90.5(3) . 6_335
O3 Mn2 O3 88.0(2) . 2_545
O3 Mn2 N4 71.61(17) 2_545 2_545
O3 Mn2 N4 101.19(16) 2_545 .
O3 Mn2 N4 101.18(16) . 2_545
O3 Mn2 N4 71.61(17) . .
O4 Mn2 O3 151.37(16) . .
O4 Mn2 O3 94.46(17) . 2_545
O4 Mn2 O3 151.37(16) 2_545 2_545
O4 Mn2 O3 94.46(17) 2_545 .
O4 Mn2 O4 96.8(3) . 2_545
O4 Mn2 N4 106.67(16) 2_545 .
O4 Mn2 N4 79.95(17) 2_545 2_545
O4 Mn2 N4 79.95(17) . .
O4 Mn2 N4 106.67(16) . 2_545
N4 Mn2 N4 170.3(3) . 2_545
C16 O3 Mn2 115.8(4) . .
C9 O4 Mn2 136.9(4) . .
C1 O1 Mn1 134.4(4) . .
C15 N4 Mn2 131.2(4) . .
C15 N4 N5 115.6(5) . .
N5 N4 Mn2 113.1(4) . .
N2 N1 Mn1 112.3(4) . .
C7 N1 Mn1 130.7(4) . .
C7 N1 N2 116.9(5) . .
C8 O2 Mn1 115.5(5) . .
C9 C14 C15 123.7(6) . .
C13 C14 C15 117.5(6) . .
C13 C14 C9 118.7(7) . .
H6A N6 H6B 120.0 . .
C16 N6 H6A 120.0 . .
C16 N6 H6B 120.0 . .
N4 C15 C14 125.2(5) . .
N4 C15 H15 117.4 . .
C14 C15 H15 117.4 . .
N1 N2 H2 121.3 . .
C8 N2 N1 117.3(5) . .
C8 N2 H2 121.3 . .
O3 C16 N6 124.5(7) . .
O3 C16 N5 122.0(6) . .
N6 C16 N5 113.3(6) . .
O4 C9 C14 123.0(6) . .
O4 C9 C10 120.2(6) . .
C10 C9 C14 116.9(6) . .
N1 C7 H7 117.4 . .
N1 C7 C6 125.1(5) . .
C6 C7 H7 117.4 . .
C5 C4 H4 120.3 . .
C3 C4 H4 120.3 . .
C3 C4 C5 119.4(7) . .
C5 C6 C7 117.0(6) . .
C1 C6 C7 124.6(6) . .
C1 C6 C5 118.4(7) . .
C4 C5 C6 122.7(8) . .
C4 C5 H5 118.7 . .
C6 C5 H5 118.7 . .
C14 C13 H13 118.3 . .
C12 C13 C14 123.4(8) . .
C12 C13 H13 118.3 . .
O1 C1 C6 123.8(6) . .
O1 C1 C2 119.2(6) . .
C6 C1 C2 117.1(6) . .
C4 C3 H3 119.7 . .
C4 C3 C2 120.7(7) . .
C2 C3 H3 119.7 . .
O2 C8 N2 122.1(6) . .
O2 C8 N3 120.9(8) . .
N2 C8 N3 116.9(7) . .
C1 C2 H2A 119.1 . .
C3 C2 C1 121.8(7) . .
C3 C2 H2A 119.1 . .
C9 C10 H10 119.3 . .
C11 C10 C9 121.4(7) . .
C11 C10 H10 119.3 . .
C10 C11 H11 119.5 . .
C12 C11 C10 121.0(7) . .
C12 C11 H11 119.5 . .
C13 C12 C11 118.6(8) . .
C13 C12 H12 120.7 . .
C11 C12 H12 120.7 . .
N4 N5 H5A 121.5 . .
C16 N5 N4 117.0(5) . .
C16 N5 H5A 121.5 . .
C8 N3 H3A 120.0 . .
C8 N3 H3B 120.0 . .
H3A N3 H3B 120.0 . .
H5B O5 H5B 143.8 . 2_345
H5B O5 H5C 56.6 . 2_345
H5B O5 H5C 104.5 . .
H5B O5 H5C 104.5 2_345 2_345
H5C O5 H5B 56.6 . 2_345
H5C O5 H5C 122.2 . 2_345

loop_
_geom_bond_atom_site_label_1
_geom_bond_atom_site_label_2
_geom_bond_distance
_geom_bond_site_symmetry_2
Mn1 O1 2.113(4) 6_335
Mn1 O1 2.113(4) .
Mn1 N1 2.235(5) 6_335
Mn1 N1 2.235(5) .
Mn1 O2 2.217(5) 6_335
Mn1 O2 2.217(5) .
Mn2 O3 2.247(5) 2_545
Mn2 O3 2.247(5) .
Mn2 O4 2.107(4) 2_545
Mn2 O4 2.107(4) .
Mn2 N4 2.249(4) .
Mn2 N4 2.249(4) 2_545
O3 C16 1.229(8) .
O4 C9 1.308(7) .
O1 C1 1.316(7) .
N4 C15 1.273(8) .
N4 N5 1.368(7) .
N1 N2 1.384(7) .
N1 C7 1.283(8) .
O2 C8 1.252(8) .
C14 C15 1.453(10) .
C14 C9 1.419(9) .
C14 C13 1.402(10) .
N6 H6A 0.8600 .
N6 H6B 0.8600 .
N6 C16 1.349(9) .
C15 H15 0.9300 .
N2 H2 0.8600 .
N2 C8 1.331(9) .
C16 N5 1.351(9) .
C9 C10 1.405(9) .
C7 H7 0.9300 .
C7 C6 1.427(10) .
C4 H4 0.9300 .
C4 C5 1.365(11) .
C4 C3 1.349(13) .
C6 C5 1.414(9) .
C6 C1 1.410(9) .
C5 H5 0.9300 .
C13 H13 0.9300 .
C13 C12 1.340(12) .
C1 C2 1.416(9) .
C3 H3 0.9300 .
C3 C2 1.388(11) .
C8 N3 1.343(9) .
C2 H2A 0.9300 .
C10 H10 0.9300 .
C10 C11 1.385(10) .
C11 H11 0.9300 .
C11 C12 1.373(13) .
C12 H12 0.9300 .
N5 H5A 0.8600 .
N3 H3A 0.8600 .
N3 H3B 0.8600 .
O5 H5B 0.85(13) 2_345
O5 H5B 0.8498 .
O5 H5C 0.85(18) 2_345
O5 H5C 0.8496 .

loop_
_geom_torsion_atom_site_label_1
_geom_torsion_atom_site_label_2
_geom_torsion_atom_site_label_3
_geom_torsion_atom_site_label_4
_geom_torsion
Mn1 O1 C1 C6 -9.3(9)
Mn1 O1 C1 C2 171.2(4)
Mn1 N1 N2 C8 -1.2(6)
Mn1 N1 C7 C6 3.8(10)
Mn1 O2 C8 N2 -3.4(8)
Mn1 O2 C8 N3 177.2(5)
Mn2 O3 C16 N6 -177.4(5)
Mn2 O3 C16 N5 6.9(8)
Mn2 O4 C9 C14 1.3(10)
Mn2 O4 C9 C10 -178.7(5)
Mn2 N4 C15 C14 -1.1(9)
Mn2 N4 N5 C16 -2.5(7)
O3 C16 N5 N4 -3.0(9)
O4 C9 C10 C11 177.4(7)
O1 C1 C2 C3 179.6(7)
N1 N2 C8 O2 3.1(9)
N1 N2 C8 N3 -177.4(5)
N1 C7 C6 C5 -177.6(6)
N1 C7 C6 C1 0.7(11)
C14 C9 C10 C11 -2.7(10)
C14 C13 C12 C11 -1.0(12)
N6 C16 N5 N4 -179.1(6)
C15 N4 N5 C16 176.2(6)
C15 C14 C9 O4 1.4(10)
C15 C14 C9 C10 -178.6(6)
C15 C14 C13 C12 -179.6(7)
N2 N1 C7 C6 179.2(6)
C9 C14 C15 N4 -1.4(10)
C9 C14 C13 C12 0.3(11)
C9 C10 C11 C12 2.1(12)
C7 N1 N2 C8 -177.4(6)
C7 C6 C5 C4 179.4(6)
C7 C6 C1 O1 1.7(10)
C7 C6 C1 C2 -178.7(6)
C4 C3 C2 C1 -0.1(12)
C6 C1 C2 C3 0.1(10)
C5 C4 C3 C2 0.6(11)
C5 C6 C1 O1 179.9(6)
C5 C6 C1 C2 -0.5(9)
C13 C14 C15 N4 178.6(6)
C13 C14 C9 O4 -178.5(6)
C13 C14 C9 C10 1.5(9)
C1 C6 C5 C4 1.1(10)
C3 C4 C5 C6 -1.1(11)
C10 C11 C12 C13 -0.2(12)
N5 N4 C15 C14 -179.5(6)

loop_
_twin_individual_id
_twin_individual_mass_fraction_refined
1 0.52(4)
2 0.48(4)
